data_4071659
loop_
_publ_author_name
'Yada, Yukito'
'Miyake, Yoshihiro'
'Nishibayashi, Yoshiaki'

_publ_section_title
;
 Ruthenium-Catalyzed Intramolecular Cyclization of 3-Butyne-1,2-diols into
 Furans
;
_journal_issue 14
_journal_name_full Organometallics
_journal_page_first 3614
_journal_paper_doi 10.1021/om800298r
_journal_volume 27
_journal_year 2008
_chemical_formula_moiety 'C8 H12 O2 '
_chemical_formula_sum 'C8 H12 O2'
_chemical_formula_weight 140.18
_space_group_IT_number 2
_symmetry_cell_setting triclinic
_symmetry_Int_Tables_number 2
_symmetry_space_group_name_Hall '-P 1'
_symmetry_space_group_name_H-M 'P -1'
_cell_angle_alpha 66.034(3)
_cell_angle_beta 62.980(2)
_cell_angle_gamma 67.991(3)
_cell_formula_units_Z 6
_cell_length_a 10.5911(12)
_cell_length_b 11.7900(15)
_cell_length_c 12.2848(14)
_cell_measurement_reflns_used 4867
_cell_measurement_temperature 296.1
_cell_measurement_theta_max 27.5
_cell_measurement_theta_min 3.1
_cell_volume 1214.2(3)
_computing_cell_refinement PROCESS-AUTO
_computing_data_collection PROCESS-AUTO
_computing_data_reduction CrystalStructure
_computing_publication_material 'CrystalStructure 3.8'
_computing_structure_refinement CRYSTALS
_computing_structure_solution SIR97
_diffrn_detector_area_resol_mean 10.00
_diffrn_measured_fraction_theta_full 0.996
_diffrn_measured_fraction_theta_max 0.996
_diffrn_measurement_device_type 'Rigaku RAXIS-RAPID'
_diffrn_measurement_method \w
_diffrn_radiation_type 'Mo K\a'
_diffrn_radiation_wavelength 0.71075
_diffrn_reflns_av_R_equivalents 0.038
_diffrn_reflns_limit_h_max 13
_diffrn_reflns_limit_h_min -13
_diffrn_reflns_limit_k_max 15
_diffrn_reflns_limit_k_min -15
_diffrn_reflns_limit_l_max 14
_diffrn_reflns_limit_l_min -15
_diffrn_reflns_number 12075
_diffrn_reflns_theta_full 27.47
_diffrn_reflns_theta_max 27.47
_exptl_absorpt_coefficient_mu 0.081
_exptl_absorpt_correction_type none
_exptl_crystal_colour colorless
_exptl_crystal_density_diffrn 1.150
_exptl_crystal_density_method 'not measured'
_exptl_crystal_description plate
_exptl_crystal_F_000 456.00
_exptl_crystal_size_max 0.75
_exptl_crystal_size_mid 0.55
_exptl_crystal_size_min 0.20
_refine_diff_density_max 1.20
_refine_diff_density_min -0.88
_refine_ls_extinction_method none
_refine_ls_goodness_of_fit_ref 1.000
_refine_ls_hydrogen_treatment refall
_refine_ls_number_parameters 307
_refine_ls_number_reflns 12075
_refine_ls_R_factor_gt 0.0637
_refine_ls_shift/su_max 0.0000
_refine_ls_structure_factor_coef Fsqd
_refine_ls_weighting_details 'w = 1/[3.4650\s(Fo^2^)]/(4Fo^2^)'
_refine_ls_weighting_scheme calc
_refine_ls_wR_factor_ref 0.1358
_reflns_number_gt 6323
_reflns_number_total 5536
_reflns_threshold_expression F^2^>2.0\s(F^2^)
_cod_data_source_file om800298r-file003.cif
_cod_data_source_block '_anti-C8H12O2'
_cod_original_cell_volume 1214.2(2)
_cod_original_formula_sum 'C8 H12 O2 '
_cod_database_code 4071659

loop_
_symmetry_equiv_pos_site_id
_symmetry_equiv_pos_as_xyz
1 +X,+Y,+Z
2 -X,-Y,-Z

loop_
_atom_site_label
_atom_site_type_symbol
_atom_site_fract_x
_atom_site_fract_y
_atom_site_fract_z
_atom_site_U_iso_or_equiv
_atom_site_adp_type
_atom_site_occupancy
_atom_site_symmetry_multiplicity
_atom_site_calc_flag
_atom_site_refinement_flags
O(1) O 0.08956(10) 0.52478(11) 0.31501(10) 0.0568(3) Uani 1.00 1 d .
O(2) O -0.11107(10) 0.40315(12) 0.33499(11) 0.0669(4) Uani 1.00 1 d .
O(3) O 0.71102(10) 0.66448(12) 0.13625(10) 0.0614(3) Uani 1.00 1 d .
O(4) O 0.61815(10) 0.54513(11) 0.40968(10) 0.0622(3) Uani 1.00 1 d .
O(5) O 1.02362(10) 0.31920(12) -0.11820(9) 0.0598(3) Uani 1.00 1 d .
O(6) O 0.90269(12) 0.41872(13) 0.10000(11) 0.0758(4) Uani 1.00 1 d .
C(1) C 0.26302(18) 0.3112(2) 0.14291(18) 0.0753(7) Uani 1.00 1 d .
C(2) C 0.20090(15) 0.34451(17) 0.23510(16) 0.0500(5) Uani 1.00 1 d .
C(3) C 0.11509(14) 0.38891(17) 0.34962(15) 0.0453(5) Uani 1.00 1 d .
C(4) C -0.02888(15) 0.34843(17) 0.41798(16) 0.0529(5) Uani 1.00 1 d .
C(5) C -0.00634(17) 0.20419(19) 0.47088(18) 0.0707(6) Uani 1.00 1 d .
C(6) C 0.0792(2) 0.1498(2) 0.55881(18) 0.0835(7) Uani 1.00 1 d .
C(7) C 0.22145(18) 0.19095(19) 0.49409(18) 0.0714(6) Uani 1.00 1 d .
C(8) C 0.19721(17) 0.33399(18) 0.44217(16) 0.0602(6) Uani 1.00 1 d .
C(9) C 0.3620(2) 0.6330(2) 0.25584(18) 0.0820(7) Uani 1.00 1 d .
C(10) C 0.45812(17) 0.67007(19) 0.24247(16) 0.0592(6) Uani 1.00 1 d .
C(11) C 0.57812(14) 0.71691(16) 0.22622(15) 0.0466(5) Uani 1.00 1 d .
C(12) C 0.59639(14) 0.67890(16) 0.35365(14) 0.0454(4) Uani 1.00 1 d .
C(13) C 0.46877(16) 0.74564(18) 0.44637(16) 0.0615(6) Uani 1.00 1 d .
C(14) C 0.4396(2) 0.8893(2) 0.3890(2) 0.0874(8) Uani 1.00 1 d .
C(15) C 0.42019(18) 0.9292(2) 0.2627(2) 0.0852(7) Uani 1.00 1 d .
C(16) C 0.55088(18) 0.86078(18) 0.17090(17) 0.0699(6) Uani 1.00 1 d .
C(17) C 1.0954(2) 0.0853(2) 0.1353(2) 0.0953(8) Uani 1.00 1 d .
C(18) C 1.02206(19) 0.1617(2) 0.08166(18) 0.0673(6) Uani 1.00 1 d .
C(19) C 0.93225(17) 0.25868(19) 0.00645(16) 0.0575(5) Uani 1.00 1 d .
C(20) C 0.83039(17) 0.3573(2) 0.07547(17) 0.0658(6) Uani 1.00 1 d .
C(21) C 0.71881(18) 0.3007(2) 0.20090(18) 0.0842(7) Uani 1.00 1 d .
C(22) C 0.6333(2) 0.2377(2) 0.1793(2) 0.1198(11) Uani 1.00 1 d .
C(23) C 0.7311(2) 0.1414(2) 0.1090(2) 0.1047(10) Uani 1.00 1 d .
C(24) C 0.84491(18) 0.1978(2) -0.01576(17) 0.0718(7) Uani 1.00 1 d .
H(1) H 0.0341 0.5644 0.2516 0.074 Uiso 1.00 1 c R
H(2) H -0.0775 0.3289 0.3194 0.085 Uiso 1.00 1 c R
H(3) H 0.3136 0.2840 0.0678 0.090 Uiso 1.00 1 c R
H(4) H -0.0832 0.3830 0.4883 0.064 Uiso 1.00 1 c R
H(5) H -0.0988 0.1834 0.5171 0.085 Uiso 1.00 1 c R
H(6) H 0.0455 0.1675 0.4020 0.085 Uiso 1.00 1 c R
H(7) H 0.0226 0.1789 0.6325 0.100 Uiso 1.00 1 c R
H(8) H 0.0992 0.0593 0.5832 0.100 Uiso 1.00 1 c R
H(9) H 0.2679 0.1619 0.5542 0.086 Uiso 1.00 1 c R
H(10) H 0.2823 0.1541 0.4259 0.086 Uiso 1.00 1 c R
H(11) H 0.2892 0.3557 0.3985 0.072 Uiso 1.00 1 c R
H(12) H 0.1421 0.3703 0.5113 0.072 Uiso 1.00 1 c R
H(13) H 0.7219 0.5604 0.1905 0.074 Uiso 1.00 1 c R
H(14) H 0.7253 0.4947 0.3825 0.070 Uiso 1.00 1 c R
H(15) H 0.2842 0.6030 0.2667 0.098 Uiso 1.00 1 c R
H(16) H 0.6809 0.7027 0.3377 0.054 Uiso 1.00 1 c R
H(17) H 0.3845 0.7180 0.4684 0.074 Uiso 1.00 1 c R
H(18) H 0.4895 0.7242 0.5209 0.074 Uiso 1.00 1 c R
H(19) H 0.3535 0.9277 0.4466 0.105 Uiso 1.00 1 c R
H(20) H 0.5196 0.9180 0.3757 0.105 Uiso 1.00 1 c R
H(21) H 0.3346 0.9083 0.2768 0.102 Uiso 1.00 1 c R
H(22) H 0.4107 1.0187 0.2263 0.102 Uiso 1.00 1 c R
H(23) H 0.6350 0.8868 0.1523 0.084 Uiso 1.00 1 c R
H(24) H 0.5334 0.8839 0.0945 0.084 Uiso 1.00 1 c R
H(25) H 1.1264 0.3170 -0.1152 0.074 Uiso 1.00 1 c R
H(26) H 0.9725 0.4548 0.0398 0.099 Uiso 1.00 1 c R
H(27) H 1.1564 0.0218 0.1799 0.114 Uiso 1.00 1 c R
H(28) H 0.7786 0.4208 0.0228 0.079 Uiso 1.00 1 c R
H(29) H 0.7679 0.2387 0.2564 0.101 Uiso 1.00 1 c R
H(30) H 0.6531 0.3669 0.2388 0.101 Uiso 1.00 1 c R
H(31) H 0.5711 0.1968 0.2597 0.144 Uiso 1.00 1 c R
H(32) H 0.5761 0.3017 0.1314 0.144 Uiso 1.00 1 c R
H(33) H 0.7797 0.0724 0.1612 0.126 Uiso 1.00 1 c R
H(34) H 0.6739 0.1112 0.0902 0.126 Uiso 1.00 1 c R
H(35) H 0.7968 0.2609 -0.0716 0.086 Uiso 1.00 1 c R
H(36) H 0.9099 0.1316 -0.0538 0.086 Uiso 1.00 1 c R

loop_
_atom_site_aniso_label
_atom_site_aniso_U_11
_atom_site_aniso_U_22
_atom_site_aniso_U_33
_atom_site_aniso_U_12
_atom_site_aniso_U_13
_atom_site_aniso_U_23
O(1) 0.0689(6) 0.0461(8) 0.0670(8) -0.0120(5) -0.0331(5) -0.0178(6)
O(2) 0.0485(6) 0.0769(10) 0.0813(8) -0.0059(5) -0.0279(5) -0.0305(7)
O(3) 0.0619(6) 0.0727(10) 0.0451(6) -0.0283(6) -0.0023(5) -0.0204(6)
O(4) 0.0541(6) 0.0462(8) 0.0651(7) 0.0003(5) -0.0208(5) -0.0074(6)
O(5) 0.0598(6) 0.0740(9) 0.0451(7) -0.0285(6) -0.0138(5) -0.0104(6)
O(6) 0.0847(8) 0.0876(11) 0.0707(8) -0.0456(7) -0.0098(6) -0.0345(8)
C(1) 0.0771(12) 0.0825(17) 0.0583(13) -0.0022(10) -0.0200(10) -0.0324(12)
C(2) 0.0445(8) 0.0568(12) 0.0484(11) -0.0079(7) -0.0164(7) -0.0185(9)
C(3) 0.0468(8) 0.0437(11) 0.0502(10) -0.0072(7) -0.0197(7) -0.0182(8)
C(4) 0.0453(8) 0.0566(13) 0.0537(10) -0.0050(7) -0.0158(7) -0.0211(9)
C(5) 0.0585(10) 0.0606(15) 0.0827(14) -0.0211(9) -0.0160(9) -0.0149(11)
C(6) 0.0967(14) 0.0611(16) 0.0697(14) -0.0105(11) -0.0295(11) -0.0048(11)
C(7) 0.0799(12) 0.0647(15) 0.0750(13) -0.0023(10) -0.0448(10) -0.0185(11)
C(8) 0.0675(10) 0.0597(14) 0.0659(12) -0.0049(8) -0.0367(9) -0.0237(10)
C(9) 0.0847(13) 0.0980(19) 0.0842(15) -0.0404(12) -0.0441(11) -0.0122(13)
C(10) 0.0625(10) 0.0666(14) 0.0600(11) -0.0226(9) -0.0309(8) -0.0114(10)
C(11) 0.0469(8) 0.0475(12) 0.0428(9) -0.0181(7) -0.0148(7) -0.0055(8)
C(12) 0.0379(7) 0.0486(12) 0.0481(9) -0.0092(6) -0.0131(7) -0.0157(8)
C(13) 0.0577(9) 0.0643(14) 0.0587(11) -0.0049(8) -0.0152(8) -0.0287(10)
C(14) 0.0780(13) 0.0665(17) 0.1096(18) -0.0008(11) -0.0226(12) -0.0445(14)
C(15) 0.0733(12) 0.0447(14) 0.1173(18) -0.0034(9) -0.0374(12) -0.0098(13)
C(16) 0.0756(11) 0.0573(14) 0.0708(13) -0.0259(9) -0.0332(10) 0.0048(11)
C(17) 0.0867(14) 0.098(2) 0.0861(16) -0.0262(13) -0.0416(12) 0.0045(14)
C(18) 0.0672(11) 0.0673(15) 0.0641(12) -0.0259(10) -0.0288(9) -0.0003(10)
C(19) 0.0595(10) 0.0619(13) 0.0548(11) -0.0305(9) -0.0109(8) -0.0161(10)
C(20) 0.0625(10) 0.0737(15) 0.0622(12) -0.0299(10) -0.0072(8) -0.0251(11)
C(21) 0.0670(11) 0.0992(19) 0.0755(14) -0.0365(12) 0.0051(9) -0.0341(13)
C(22) 0.0772(15) 0.150(2) 0.131(2) -0.0660(16) 0.0018(14) -0.048(2)
C(23) 0.0963(15) 0.105(2) 0.128(2) -0.0664(15) -0.0178(14) -0.0334(18)
C(24) 0.0822(12) 0.0750(16) 0.0757(13) -0.0372(11) -0.0313(10) -0.0172(11)

loop_
_atom_type_symbol
_atom_type_description
_atom_type_scat_dispersion_real
_atom_type_scat_dispersion_imag
_atom_type_scat_source
C C 0.003 0.002
;
International Tables for Crystallography
(1992, Vol. C, Tables 4.2.6.8 and 6.1.1.4)
;
H H 0.000 0.000
;
International Tables for Crystallography
(1992, Vol. C, Table 6.1.1.4)
;
O O 0.011 0.006
;
International Tables for Crystallography
(1992, Vol. C, Tables 4.2.6.8 and 6.1.1.4)
;

loop_
_geom_angle_atom_site_label_1
_geom_angle_atom_site_label_2
_geom_angle_atom_site_label_3
_geom_angle
_geom_angle_publ_flag
C(1) C(2) C(3) 176.8(2) yes
O(1) C(3) C(2) 109.89(12) yes
O(1) C(3) C(4) 110.33(11) yes
O(1) C(3) C(8) 106.55(18) yes
C(2) C(3) C(4) 110.02(19) yes
C(2) C(3) C(8) 111.35(12) yes
C(4) C(3) C(8) 108.64(12) yes
O(2) C(4) C(3) 109.85(12) yes
O(2) C(4) C(5) 112.85(19) yes
C(3) C(4) C(5) 111.76(12) yes
C(4) C(5) C(6) 111.5(2) yes
C(5) C(6) C(7) 111.27(14) yes
C(6) C(7) C(8) 111.39(14) yes
C(3) C(8) C(7) 112.1(2) yes
C(9) C(10) C(11) 179.69(19) yes
O(3) C(11) C(10) 109.32(17) yes
O(3) C(11) C(12) 109.95(11) yes
O(3) C(11) C(16) 106.57(11) yes
C(10) C(11) C(12) 110.49(12) yes
C(10) C(11) C(16) 110.95(14) yes
C(12) C(11) C(16) 109.47(18) yes
O(4) C(12) C(11) 110.94(17) yes
O(4) C(12) C(13) 109.55(10) yes
C(11) C(12) C(13) 112.60(12) yes
C(12) C(13) C(14) 111.26(13) yes
C(13) C(14) C(15) 111.7(2) yes
C(14) C(15) C(16) 110.65(15) yes
C(11) C(16) C(15) 112.07(13) yes
C(17) C(18) C(19) 177.2(2) yes
O(5) C(19) C(18) 110.52(12) yes
O(5) C(19) C(20) 109.80(15) yes
O(5) C(19) C(24) 106.01(16) yes
C(18) C(19) C(20) 109.39(18) yes
C(18) C(19) C(24) 111.24(18) yes
C(20) C(19) C(24) 109.83(15) yes
O(6) C(20) C(19) 113.55(14) yes
O(6) C(20) C(21) 108.65(19) yes
C(19) C(20) C(21) 111.77(18) yes
C(20) C(21) C(22) 110.9(2) yes
C(21) C(22) C(23) 111.89(19) yes
C(22) C(23) C(24) 111.8(2) yes
C(19) C(24) C(23) 111.6(2) yes
C(3) O(1) H(1) 108.0 no
C(4) O(2) H(2) 86.2 no
C(11) O(3) H(13) 99.3 no
C(12) O(4) H(14) 114.9 no
C(19) O(5) H(25) 110.2 no
C(20) O(6) H(26) 121.9 no
C(2) C(1) H(3) 180.0 no
O(2) C(4) H(4) 107.4 no
C(3) C(4) H(4) 107.4 no
C(5) C(4) H(4) 107.4 no
C(4) C(5) H(5) 109.0 no
C(4) C(5) H(6) 109.0 no
C(6) C(5) H(5) 109.0 no
C(6) C(5) H(6) 109.0 no
H(5) C(5) H(6) 109.5 no
C(5) C(6) H(7) 109.0 no
C(5) C(6) H(8) 109.0 no
C(7) C(6) H(7) 109.0 no
C(7) C(6) H(8) 109.0 no
H(7) C(6) H(8) 109.5 no
C(6) C(7) H(9) 109.0 no
C(6) C(7) H(10) 109.0 no
C(8) C(7) H(9) 109.0 no
C(8) C(7) H(10) 109.0 no
H(9) C(7) H(10) 109.5 no
C(3) C(8) H(11) 108.8 no
C(3) C(8) H(12) 108.8 no
C(7) C(8) H(11) 108.8 no
C(7) C(8) H(12) 108.8 no
H(11) C(8) H(12) 109.5 no
C(10) C(9) H(15) 180.0 no
O(4) C(12) H(16) 107.9 no
C(11) C(12) H(16) 107.9 no
C(13) C(12) H(16) 107.9 no
C(12) C(13) H(17) 109.0 no
C(12) C(13) H(18) 109.0 no
C(14) C(13) H(17) 109.0 no
C(14) C(13) H(18) 109.0 no
H(17) C(13) H(18) 109.5 no
C(13) C(14) H(19) 108.9 no
C(13) C(14) H(20) 108.9 no
C(15) C(14) H(19) 108.9 no
C(15) C(14) H(20) 108.9 no
H(19) C(14) H(20) 109.5 no
C(14) C(15) H(21) 109.2 no
C(14) C(15) H(22) 109.2 no
C(16) C(15) H(21) 109.2 no
C(16) C(15) H(22) 109.2 no
H(21) C(15) H(22) 109.5 no
C(11) C(16) H(23) 108.8 no
C(11) C(16) H(24) 108.8 no
C(15) C(16) H(23) 108.8 no
C(15) C(16) H(24) 108.8 no
H(23) C(16) H(24) 109.5 no
C(18) C(17) H(27) 180.0 no
O(6) C(20) H(28) 107.5 no
C(19) C(20) H(28) 107.5 no
C(21) C(20) H(28) 107.5 no
C(20) C(21) H(29) 109.1 no
C(20) C(21) H(30) 109.1 no
C(22) C(21) H(29) 109.1 no
C(22) C(21) H(30) 109.1 no
H(29) C(21) H(30) 109.5 no
C(21) C(22) H(31) 108.9 no
C(21) C(22) H(32) 108.9 no
C(23) C(22) H(31) 108.9 no
C(23) C(22) H(32) 108.9 no
H(31) C(22) H(32) 109.5 no
C(22) C(23) H(33) 108.9 no
C(22) C(23) H(34) 108.9 no
C(24) C(23) H(33) 108.9 no
C(24) C(23) H(34) 108.9 no
H(33) C(23) H(34) 109.5 no
C(19) C(24) H(35) 108.9 no
C(19) C(24) H(36) 108.9 no
C(23) C(24) H(35) 108.9 no
C(23) C(24) H(36) 108.9 no
H(35) C(24) H(36) 109.5 no

loop_
_geom_bond_atom_site_label_1
_geom_bond_atom_site_label_2
_geom_bond_distance
_geom_bond_publ_flag
O(1) C(3) 1.431(2) yes
O(2) C(4) 1.437(2) yes
O(3) C(11) 1.4402(16) yes
O(4) C(12) 1.4157(19) yes
O(5) C(19) 1.4401(16) yes
O(6) C(20) 1.416(3) yes
C(1) C(2) 1.167(2) yes
C(2) C(3) 1.469(2) yes
C(3) C(4) 1.521(2) yes
C(3) C(8) 1.532(2) yes
C(4) C(5) 1.520(2) yes
C(5) C(6) 1.513(3) yes
C(6) C(7) 1.511(2) yes
C(7) C(8) 1.506(2) yes
C(9) C(10) 1.173(3) yes
C(10) C(11) 1.472(3) yes
C(11) C(12) 1.526(2) yes
C(11) C(16) 1.516(2) yes
C(12) C(13) 1.509(2) yes
C(13) C(14) 1.516(2) yes
C(14) C(15) 1.515(3) yes
C(15) C(16) 1.524(2) yes
C(17) C(18) 1.144(2) yes
C(18) C(19) 1.480(2) yes
C(19) C(20) 1.504(2) yes
C(19) C(24) 1.527(3) yes
C(20) C(21) 1.522(2) yes
C(21) C(22) 1.525(4) yes
C(22) C(23) 1.487(4) yes
C(23) C(24) 1.529(2) yes
O(1) H(1) 1.042 no
O(2) H(2) 0.877 no
O(3) H(13) 1.124 no
O(4) H(14) 1.032 no
O(5) H(25) 1.097 no
O(6) H(26) 0.870 no
C(1) H(3) 0.950 no
C(4) H(4) 0.950 no
C(5) H(5) 0.950 no
C(5) H(6) 0.950 no
C(6) H(7) 0.950 no
C(6) H(8) 0.950 no
C(7) H(9) 0.950 no
C(7) H(10) 0.950 no
C(8) H(11) 0.950 no
C(8) H(12) 0.950 no
C(9) H(15) 0.950 no
C(12) H(16) 0.950 no
C(13) H(17) 0.950 no
C(13) H(18) 0.950 no
C(14) H(19) 0.950 no
C(14) H(20) 0.950 no
C(15) H(21) 0.950 no
C(15) H(22) 0.950 no
C(16) H(23) 0.950 no
C(16) H(24) 0.950 no
C(17) H(27) 0.950 no
C(20) H(28) 0.950 no
C(21) H(29) 0.950 no
C(21) H(30) 0.950 no
C(22) H(31) 0.950 no
C(22) H(32) 0.950 no
C(23) H(33) 0.950 no
C(23) H(34) 0.950 no
C(24) H(35) 0.950 no
C(24) H(36) 0.950 no
